data_7717507
loop_
_publ_author_name
'Nakamura, Masashi'
'Gon, Masayuki'
'Tanaka, Kazuo'

_publ_section_title
;
 Contribution of Radiative Rate Constants to Crystallization-Induced
 Emission Enhancement in Boron-Fused Azobenzene Complexes
;
_journal_name_full 'Dalton Transactions'
_journal_paper_doi 10.1039/D4DT02458C
_journal_year 2024
_chemical_formula_sum 'C12 H6 B F3 N2 O2'
_chemical_formula_weight 278.00
_space_group_crystal_system monoclinic
_space_group_IT_number 15
_space_group_name_Hall '-C 2yc'
_space_group_name_H-M_alt 'C 1 2/c 1'
_atom_sites_solution_hydrogens geom
_audit_creation_method SHELXL-2018/3
_audit_update_record
;
2023-10-21 deposited with the CCDC.	2024-11-06 downloaded from the CCDC.
;
_cell_angle_alpha 90
_cell_angle_beta 120.182(8)
_cell_angle_gamma 90
_cell_formula_units_Z 8
_cell_length_a 21.821(14)
_cell_length_b 6.154(3)
_cell_length_c 18.764(12)
_cell_measurement_reflns_used 3096
_cell_measurement_temperature 143(2)
_cell_measurement_theta_max 27.5
_cell_measurement_theta_min 3.3
_cell_volume 2178(2)
_computing_structure_refinement 'SHELXL-2018/3 (Sheldrick, 2018)'
_diffrn_ambient_temperature 143(2)
_diffrn_measured_fraction_theta_full 0.998
_diffrn_measured_fraction_theta_max 0.998
_diffrn_measurement_device_type 'Rigaku Saturn724+ (4x4 bin mode)'
_diffrn_measurement_method 'profile data from \w-scans'
_diffrn_radiation_type MoK\a
_diffrn_radiation_wavelength 0.71075
_diffrn_reflns_av_R_equivalents 0.0799
_diffrn_reflns_av_unetI/netI 0.1056
_diffrn_reflns_Laue_measured_fraction_full 0.998
_diffrn_reflns_Laue_measured_fraction_max 0.998
_diffrn_reflns_limit_h_max 28
_diffrn_reflns_limit_h_min -28
_diffrn_reflns_limit_k_max 7
_diffrn_reflns_limit_k_min -7
_diffrn_reflns_limit_l_max 24
_diffrn_reflns_limit_l_min -17
_diffrn_reflns_number 8391
_diffrn_reflns_point_group_measured_fraction_full 0.998
_diffrn_reflns_point_group_measured_fraction_max 0.998
_diffrn_reflns_theta_full 25.242
_diffrn_reflns_theta_max 27.478
_diffrn_reflns_theta_min 3.482
_exptl_absorpt_coefficient_mu 0.150
_exptl_absorpt_correction_T_max 1.000
_exptl_absorpt_correction_T_min 0.708
_exptl_absorpt_correction_type multi-scan
_exptl_absorpt_process_details '(REQAB; Rigaku, 1998)'
_exptl_crystal_colour Yellow
_exptl_crystal_density_diffrn 1.695
_exptl_crystal_description Plate
_exptl_crystal_F_000 1120
_exptl_crystal_preparation Luminescent
_exptl_crystal_recrystallization_method 'Re-crystallisation from solvent: hexane and dichloromethane'
_exptl_crystal_size_max 0.140
_exptl_crystal_size_mid 0.110
_exptl_crystal_size_min 0.020
_refine_diff_density_max 0.215
_refine_diff_density_min -0.226
_refine_diff_density_rms 0.053
_refine_ls_extinction_method none
_refine_ls_goodness_of_fit_ref 0.735
_refine_ls_hydrogen_treatment constr
_refine_ls_matrix_type full
_refine_ls_number_parameters 200
_refine_ls_number_reflns 2490
_refine_ls_number_restraints 0
_refine_ls_restrained_S_all 0.735
_refine_ls_R_factor_all 0.0802
_refine_ls_R_factor_gt 0.0439
_refine_ls_shift/su_max 0.000
_refine_ls_shift/su_mean 0.000
_refine_ls_structure_factor_coef Fsqd
_refine_ls_weighting_details 'w=1/[\s^2^(Fo^2^)+(0.0360P)^2^] where P=(Fo^2^+2Fc^2^)/3'
_refine_ls_weighting_scheme calc
_refine_ls_wR_factor_gt 0.0910
_refine_ls_wR_factor_ref 0.1003
_reflns_Friedel_coverage 0.000
_reflns_number_gt 1196
_reflns_number_total 2490
_reflns_threshold_expression 'I > 2\s(I)'
_cod_data_source_file d4dt02458c2.cif
_cod_data_source_block BAz-F
_cod_depositor_comments
;
The following automatic conversions were performed:

data item '_exptl_absorpt_correction_type' value 'Multi-scan' was
changed to 'multi-scan' in accordance with the
/home/data/users/saulius/crontab/automatic-downloads/rss-feeds/RSC/lib/dictionaries/cif_core.dic
dictionary named 'cif_core.dic' version 2.4.2 last updated on
2011-04-26.

Automatic conversion script
Id: cif_fix_values 8170 2020-07-09 18:12:32Z antanas 
;
_cod_original_sg_symbol_H-M 'C 2/c'
_cod_database_code 7717507
_shelx_shelxl_version_number 2018/3
_shelx_space_group_comment
;
The symmetry employed for this shelxl refinement is uniquely defined
by the following loop, which should always be used as a source of
symmetry information in preference to the above space-group names.
They are only intended as comments.
;
_shelx_estimated_absorpt_t_min 0.979
_shelx_estimated_absorpt_t_max 0.997

loop_
_space_group_symop_operation_xyz
'x, y, z'
'-x, y, -z+1/2'
'x+1/2, y+1/2, z'
'-x+1/2, y+1/2, -z+1/2'
'-x, -y, -z'
'x, -y, z-1/2'
'-x+1/2, -y+1/2, -z'
'x+1/2, -y+1/2, z-1/2'

loop_
_atom_site_label
_atom_site_type_symbol
_atom_site_fract_x
_atom_site_fract_y
_atom_site_fract_z
_atom_site_U_iso_or_equiv
_atom_site_adp_type
_atom_site_occupancy
_atom_site_site_symmetry_order
_atom_site_calc_flag
_atom_site_refinement_flags_posn
_atom_site_refinement_flags_adp
_atom_site_refinement_flags_occupancy
_atom_site_disorder_assembly
_atom_site_disorder_group
C1 C 0.34781(12) 0.7340(4) 0.52783(14) 0.0358(6) Uani 1 1 d . . . . .
C2 C 0.31580(11) 0.5306(4) 0.50054(15) 0.0389(6) Uani 1 1 d . . . . .
C3 C 0.27489(11) 0.4911(4) 0.41705(14) 0.0366(6) Uani 1 1 d . . . . .
H3 H 0.251382 0.356170 0.396583 0.044 Uiso 1 1 calc R U . . .
C4 C 0.26969(11) 0.6549(4) 0.36513(14) 0.0343(6) Uani 1 1 d . . . . .
C5 C 0.30064(12) 0.8580(4) 0.38988(15) 0.0363(6) Uani 1 1 d . . . . .
H5 H 0.295209 0.965498 0.350765 0.044 Uiso 1 1 calc R U . . .
C6 C 0.33941(12) 0.8982(4) 0.47296(15) 0.0381(6) Uani 1 1 d . . . . .
H6 H 0.360257 1.036842 0.492706 0.046 Uiso 1 1 calc R U . . .
C7 C 0.41712(11) 0.7607(4) 0.74352(14) 0.0330(6) Uani 1 1 d . . . . .
C8 C 0.39945(11) 0.5595(4) 0.76370(14) 0.0354(6) Uani 1 1 d . . . . .
C9 C 0.40945(12) 0.5290(4) 0.84234(15) 0.0377(6) Uani 1 1 d . . . . .
H9 H 0.397486 0.395965 0.858022 0.045 Uiso 1 1 calc R U . . .
C10 C 0.43739(12) 0.7002(4) 0.89616(13) 0.0341(6) Uani 1 1 d . . . . .
C11 C 0.45608(11) 0.8963(4) 0.87785(14) 0.0359(6) Uani 1 1 d . . . . .
H11 H 0.476296 1.007649 0.918233 0.043 Uiso 1 1 calc R U . . .
C12 C 0.44492(11) 0.9275(4) 0.80022(14) 0.0350(6) Uani 1 1 d . . . . .
H12 H 0.456184 1.062909 0.785317 0.042 Uiso 1 1 calc R U . . .
N1A N 0.3803(3) 0.6917(9) 0.6125(5) 0.0233(17) Uani 0.544(15) 1 d . . P A 1
N2A N 0.4005(2) 0.8473(9) 0.6643(5) 0.0241(18) Uani 0.544(15) 1 d . . P A 1
N1B N 0.3838(3) 0.8463(11) 0.6095(7) 0.031(3) Uani 0.456(15) 1 d . . P A 2
N2B N 0.3965(3) 0.6962(12) 0.6618(7) 0.030(2) Uani 0.456(15) 1 d . . P A 2
O1 O 0.32535(8) 0.3816(3) 0.55823(10) 0.0475(5) Uani 1 1 d . . . . .
F1 F 0.23228(7) 0.6154(2) 0.28301(8) 0.0508(4) Uani 1 1 d . . . . .
O2 O 0.37091(8) 0.4018(2) 0.70578(10) 0.0428(5) Uani 1 1 d . . . . .
F2 F 0.44730(8) 0.6733(2) 0.97320(8) 0.0531(4) Uani 1 1 d . . . . .
F3 F 0.44648(6) 0.35925(18) 0.65233(7) 0.0331(3) Uani 1 1 d . . . . .
B1 B 0.38318(13) 0.4412(4) 0.63831(17) 0.0273(6) Uani 1 1 d . . . . .

loop_
_atom_site_aniso_label
_atom_site_aniso_U_11
_atom_site_aniso_U_22
_atom_site_aniso_U_33
_atom_site_aniso_U_23
_atom_site_aniso_U_13
_atom_site_aniso_U_12
C1 0.0256(12) 0.0568(17) 0.0252(14) 0.0023(13) 0.0129(11) 0.0095(12)
C2 0.0235(12) 0.0524(16) 0.0401(15) 0.0186(13) 0.0155(12) 0.0049(12)
C3 0.0224(12) 0.0407(14) 0.0405(15) 0.0038(12) 0.0112(11) -0.0012(11)
C4 0.0233(12) 0.0495(16) 0.0237(13) -0.0015(11) 0.0070(11) 0.0080(11)
C5 0.0374(13) 0.0368(14) 0.0338(15) 0.0089(11) 0.0173(12) 0.0093(11)
C6 0.0335(13) 0.0320(13) 0.0425(16) -0.0015(12) 0.0144(12) 0.0054(11)
C7 0.0218(12) 0.0502(16) 0.0263(13) -0.0015(12) 0.0115(10) 0.0048(11)
C8 0.0231(12) 0.0474(15) 0.0382(15) -0.0144(12) 0.0174(11) -0.0060(11)
C9 0.0359(13) 0.0369(14) 0.0494(16) -0.0010(12) 0.0281(13) -0.0018(11)
C10 0.0312(13) 0.0496(15) 0.0234(13) 0.0033(12) 0.0152(11) 0.0098(12)
C11 0.0325(13) 0.0389(15) 0.0355(15) -0.0074(12) 0.0165(12) 0.0006(11)
C12 0.0322(13) 0.0330(13) 0.0451(16) 0.0023(11) 0.0234(12) 0.0019(11)
N1A 0.020(2) 0.023(3) 0.024(4) 0.000(2) 0.010(2) -0.0028(17)
N2A 0.022(2) 0.025(3) 0.026(4) -0.001(2) 0.013(2) -0.0009(18)
N1B 0.029(3) 0.023(4) 0.045(7) 0.011(3) 0.020(3) 0.002(2)
N2B 0.022(3) 0.025(4) 0.041(6) 0.008(3) 0.015(3) 0.002(2)
O1 0.0296(9) 0.0619(12) 0.0349(10) 0.0177(9) 0.0042(8) -0.0155(9)
F1 0.0372(8) 0.0788(11) 0.0265(8) -0.0048(7) 0.0087(7) 0.0080(7)
O2 0.0422(10) 0.0490(10) 0.0464(11) -0.0223(9) 0.0290(9) -0.0220(8)
F2 0.0597(10) 0.0717(11) 0.0347(9) 0.0081(7) 0.0288(8) 0.0159(8)
F3 0.0284(7) 0.0285(7) 0.0413(8) 0.0010(6) 0.0166(7) 0.0041(6)
B1 0.0270(13) 0.0150(12) 0.0393(16) 0.0039(11) 0.0162(12) 0.0002(11)

loop_
_atom_type_symbol
_atom_type_description
_atom_type_scat_dispersion_real
_atom_type_scat_dispersion_imag
_atom_type_scat_source
C C 0.0033 0.0016 'International Tables Vol C Tables 4.2.6.8 and 6.1.1.4'
H H 0.0000 0.0000 'International Tables Vol C Tables 4.2.6.8 and 6.1.1.4'
N N 0.0061 0.0033 'International Tables Vol C Tables 4.2.6.8 and 6.1.1.4'
O O 0.0106 0.0060 'International Tables Vol C Tables 4.2.6.8 and 6.1.1.4'
B B 0.0013 0.0007 'International Tables Vol C Tables 4.2.6.8 and 6.1.1.4'
F F 0.0171 0.0103 'International Tables Vol C Tables 4.2.6.8 and 6.1.1.4'

loop_
_geom_angle_atom_site_label_1
_geom_angle_atom_site_label_2
_geom_angle_atom_site_label_3
_geom_angle
_geom_angle_site_symmetry_1
_geom_angle_site_symmetry_3
_geom_angle_publ_flag
C6 C1 N1A 141.2(3) . . ?
C6 C1 C2 121.7(2) . . ?
N1A C1 C2 97.1(3) . . ?
C6 C1 N1B 103.2(4) . . ?
C2 C1 N1B 134.2(4) . . ?
O1 C2 C3 122.7(2) . . ?
O1 C2 C1 117.8(2) . . ?
C3 C2 C1 119.5(2) . . ?
C4 C3 C2 117.0(2) . . ?
C4 C3 H3 121.5 . . ?
C2 C3 H3 121.5 . . ?
F1 C4 C3 117.7(2) . . ?
F1 C4 C5 117.2(2) . . ?
C3 C4 C5 125.1(2) . . ?
C6 C5 C4 117.5(2) . . ?
C6 C5 H5 121.2 . . ?
C4 C5 H5 121.2 . . ?
C5 C6 C1 119.2(2) . . ?
C5 C6 H6 120.4 . . ?
C1 C6 H6 120.4 . . ?
C12 C7 C8 121.4(2) . . ?
C12 C7 N2B 144.9(4) . . ?
C8 C7 N2B 93.7(3) . . ?
C12 C7 N2A 107.7(3) . . ?
C8 C7 N2A 130.0(3) . . ?
O2 C8 C9 121.2(2) . . ?
O2 C8 C7 119.6(2) . . ?
C9 C8 C7 119.1(2) . . ?
C10 C9 C8 116.9(2) . . ?
C10 C9 H9 121.6 . . ?
C8 C9 H9 121.6 . . ?
F2 C10 C9 117.6(2) . . ?
F2 C10 C11 117.7(2) . . ?
C9 C10 C11 124.7(2) . . ?
C12 C11 C10 118.4(2) . . ?
C12 C11 H11 120.8 . . ?
C10 C11 H11 120.8 . . ?
C11 C12 C7 119.5(2) . . ?
C11 C12 H12 120.3 . . ?
C7 C12 H12 120.3 . . ?
N2A N1A C1 120.6(8) . . ?
N2A N1A B1 123.0(9) . . ?
C1 N1A B1 116.1(5) . . ?
N1A N2A C7 108.6(7) . . ?
N2B N1B C1 104.7(9) . . ?
N1B N2B C7 117.2(10) . . ?
N1B N2B B1 123.7(12) . . ?
C7 N2B B1 118.8(6) . . ?
C2 O1 B1 111.33(18) . . ?
C8 O2 B1 111.82(18) . . ?
F3 B1 O2 112.7(2) . . ?
F3 B1 O1 112.2(2) . . ?
O2 B1 O1 114.9(2) . . ?
F3 B1 N1A 107.2(2) . . ?
O2 B1 N1A 115.4(3) . . ?
O1 B1 N1A 92.8(3) . . ?
F3 B1 N2B 106.3(2) . . ?
O2 B1 N2B 90.6(4) . . ?
O1 B1 N2B 118.3(4) . . ?

loop_
_geom_bond_atom_site_label_1
_geom_bond_atom_site_label_2
_geom_bond_distance
_geom_bond_site_symmetry_2
_geom_bond_publ_flag
C1 C6 1.388(3) . ?
C1 N1A 1.402(9) . ?
C1 C2 1.399(3) . ?
C1 N1B 1.494(12) . ?
C2 O1 1.352(3) . ?
C2 C3 1.380(3) . ?
C3 C4 1.366(3) . ?
C3 H3 0.9500 . ?
C4 F1 1.354(2) . ?
C4 C5 1.385(3) . ?
C5 C6 1.371(3) . ?
C5 H5 0.9500 . ?
C6 H6 0.9500 . ?
C7 C12 1.380(3) . ?
C7 C8 1.404(3) . ?
C7 N2B 1.420(12) . ?
C7 N2A 1.443(9) . ?
C8 O2 1.353(2) . ?
C8 C9 1.392(3) . ?
C9 C10 1.372(3) . ?
C9 H9 0.9500 . ?
C10 F2 1.360(3) . ?
C10 C11 1.372(3) . ?
C11 C12 1.364(3) . ?
C11 H11 0.9500 . ?
C12 H12 0.9500 . ?
N1A N2A 1.274(13) . ?
N1A B1 1.608(7) . ?
N1B N2B 1.273(17) . ?
N2B B1 1.616(8) . ?
O1 B1 1.442(3) . ?
O2 B1 1.440(3) . ?
F3 B1 1.366(3) . ?

loop_
_geom_torsion_atom_site_label_1
_geom_torsion_atom_site_label_2
_geom_torsion_atom_site_label_3
_geom_torsion_atom_site_label_4
_geom_torsion
_geom_torsion_site_symmetry_1
_geom_torsion_site_symmetry_2
_geom_torsion_site_symmetry_3
_geom_torsion_site_symmetry_4
_geom_torsion_publ_flag
C6 C1 C2 O1 -178.4(2) . . . . ?
N1A C1 C2 O1 0.6(3) . . . . ?
N1B C1 C2 O1 -11.0(4) . . . . ?
C6 C1 C2 C3 0.1(3) . . . . ?
N1A C1 C2 C3 179.1(2) . . . . ?
N1B C1 C2 C3 167.5(3) . . . . ?
O1 C2 C3 C4 -179.8(2) . . . . ?
C1 C2 C3 C4 1.8(3) . . . . ?
C2 C3 C4 F1 177.17(18) . . . . ?
C2 C3 C4 C5 -1.8(3) . . . . ?
F1 C4 C5 C6 -179.15(18) . . . . ?
C3 C4 C5 C6 -0.1(4) . . . . ?
C4 C5 C6 C1 2.1(3) . . . . ?
N1A C1 C6 C5 179.4(3) . . . . ?
C2 C1 C6 C5 -2.1(3) . . . . ?
N1B C1 C6 C5 -172.9(2) . . . . ?
C12 C7 C8 O2 178.59(19) . . . . ?
N2B C7 C8 O2 -2.0(3) . . . . ?
N2A C7 C8 O2 10.4(4) . . . . ?
C12 C7 C8 C9 0.8(3) . . . . ?
N2B C7 C8 C9 -179.9(3) . . . . ?
N2A C7 C8 C9 -167.4(3) . . . . ?
O2 C8 C9 C10 -178.69(19) . . . . ?
C7 C8 C9 C10 -0.9(3) . . . . ?
C8 C9 C10 F2 179.80(18) . . . . ?
C8 C9 C10 C11 -0.2(3) . . . . ?
F2 C10 C11 C12 -178.50(19) . . . . ?
C9 C10 C11 C12 1.5(4) . . . . ?
C10 C11 C12 C7 -1.6(3) . . . . ?
C8 C7 C12 C11 0.5(3) . . . . ?
N2B C7 C12 C11 -178.4(4) . . . . ?
N2A C7 C12 C11 171.1(2) . . . . ?
C6 C1 N1A N2A 18.0(6) . . . . ?
C2 C1 N1A N2A -160.7(4) . . . . ?
C6 C1 N1A B1 -167.6(3) . . . . ?
C2 C1 N1A B1 13.7(3) . . . . ?
C1 N1A N2A C7 167.5(3) . . . . ?
B1 N1A N2A C7 -6.6(5) . . . . ?
C12 C7 N2A N1A 174.7(3) . . . . ?
C8 C7 N2A N1A -15.8(5) . . . . ?
C6 C1 N1B N2B -175.9(3) . . . . ?
C2 C1 N1B N2B 15.1(6) . . . . ?
C1 N1B N2B C7 -167.1(4) . . . . ?
C1 N1B N2B B1 6.9(5) . . . . ?
C12 C7 N2B N1B -20.5(7) . . . . ?
C8 C7 N2B N1B 160.4(4) . . . . ?
C12 C7 N2B B1 165.2(3) . . . . ?
C8 C7 N2B B1 -13.8(4) . . . . ?
C3 C2 O1 B1 165.7(2) . . . . ?
C1 C2 O1 B1 -15.9(3) . . . . ?
C9 C8 O2 B1 -163.9(2) . . . . ?
C7 C8 O2 B1 18.3(3) . . . . ?
C8 O2 B1 F3 86.9(2) . . . . ?
C8 O2 B1 O1 -142.88(19) . . . . ?
C8 O2 B1 N1A -36.6(3) . . . . ?
C8 O2 B1 N2B -21.0(3) . . . . ?
C2 O1 B1 F3 -90.1(2) . . . . ?
C2 O1 B1 O2 139.52(19) . . . . ?
C2 O1 B1 N1A 19.8(3) . . . . ?
C2 O1 B1 N2B 34.2(4) . . . . ?
N2A N1A B1 F3 -92.9(4) . . . . ?
C1 N1A B1 F3 92.9(3) . . . . ?
N2A N1A B1 O2 33.5(4) . . . . ?
C1 N1A B1 O2 -140.8(3) . . . . ?
N2A N1A B1 O1 152.9(3) . . . . ?
C1 N1A B1 O1 -21.4(3) . . . . ?
N1B N2B B1 F3 94.8(5) . . . . ?
C7 N2B B1 F3 -91.3(4) . . . . ?
N1B N2B B1 O2 -151.3(4) . . . . ?
C7 N2B B1 O2 22.6(4) . . . . ?
N1B N2B B1 O1 -32.3(6) . . . . ?
C7 N2B B1 O1 141.5(4) . . . . ?
